data_7250643
loop_
_publ_author_name
'Wu, Yingcong'
'Ma, Wanzun'
'Wei, Dehui'
'Liu, Gen'
'Wei, Huiqi'
'Zhao, Xinyun'
'Wu, Lamei'
'Huang, Zhengxi'
'Zhang, Zhan'

_publ_section_title
;
 A self-assembled supramolecular capsule that cocrystallizes with
 1,4-disubstituted benzene derivatives
;
_journal_issue 15
_journal_name_full CrystEngComm
_journal_page_first 2287
_journal_page_last 2291
_journal_paper_doi 10.1039/D5CE00115C
_journal_volume 27
_journal_year 2025
_chemical_formula_moiety 'C43 H57 N5 O4, C5 H5 O'
_chemical_formula_sum 'C48 H62 N5 O5'
_chemical_formula_weight 789.02
_space_group_crystal_system triclinic
_space_group_IT_number 2
_space_group_name_Hall '-P 1'
_space_group_name_H-M_alt 'P -1'
_atom_sites_solution_hydrogens geom
_atom_sites_solution_primary dual
_audit_creation_date 2021-12-02
_audit_creation_method
; 
Olex2 1.3 
(compiled 2020.11.12 svn.r5f609507 for OlexSys, GUI svn.r6408) 
;
_audit_update_record
;
2025-01-23 deposited with the CCDC.	2025-03-14 downloaded from the CCDC.
;
_cell_angle_alpha 102.7380(10)
_cell_angle_beta 110.4360(10)
_cell_angle_gamma 93.011(2)
_cell_formula_units_Z 2
_cell_length_a 12.1319(6)
_cell_length_b 14.3099(7)
_cell_length_c 15.1788(7)
_cell_measurement_reflns_used 9834
_cell_measurement_temperature 200(2)
_cell_measurement_theta_max 61.04
_cell_measurement_theta_min 3.40
_cell_volume 2384.2(2)
_computing_cell_refinement 'SAINT V8.40B (?, 2016)'
_computing_data_collection 'Bruker APEX2'
_computing_data_reduction 'SAINT V8.40B (?, 2016)'
_computing_molecular_graphics 'Olex2 1.3 (Dolomanov et al., 2009)'
_computing_publication_material 'Olex2 1.3 (Dolomanov et al., 2009)'
_computing_structure_refinement 'XL  (Sheldrick, 2008)'
_computing_structure_solution 'XM  (Sheldrick, 2008)'
_diffrn_ambient_temperature 200(2)
_diffrn_measured_fraction_theta_full 0.991
_diffrn_measured_fraction_theta_max 0.991
_diffrn_measurement_device_type 'Bruker APEX-II CCD'
_diffrn_measurement_method '\f and \w scans'
_diffrn_radiation_type GaK\a
_diffrn_radiation_wavelength 1.34139
_diffrn_reflns_av_R_equivalents 0.0388
_diffrn_reflns_av_unetI/netI 0.0295
_diffrn_reflns_Laue_measured_fraction_full 0.991
_diffrn_reflns_Laue_measured_fraction_max 0.991
_diffrn_reflns_limit_h_max 15
_diffrn_reflns_limit_h_min -15
_diffrn_reflns_limit_k_max 18
_diffrn_reflns_limit_k_min -18
_diffrn_reflns_limit_l_max 19
_diffrn_reflns_limit_l_min -19
_diffrn_reflns_number 53638
_diffrn_reflns_point_group_measured_fraction_full 0.991
_diffrn_reflns_point_group_measured_fraction_max 0.991
_diffrn_reflns_theta_full 53.594
_diffrn_reflns_theta_max 61.086
_diffrn_reflns_theta_min 2.795
_diffrn_source_current 3.57
_diffrn_source_power 0.2497215
_diffrn_source_voltage 69.95
_diffrn_standards_number 0
_exptl_absorpt_coefficient_mu 0.360
_exptl_absorpt_correction_T_max 0.7519
_exptl_absorpt_correction_T_min 0.6733
_exptl_absorpt_correction_type multi-scan
_exptl_absorpt_process_details 'SADABS-2016/2 (Bruker,2016/2)'
_exptl_crystal_colour yellow
_exptl_crystal_colour_primary yellow
_exptl_crystal_density_diffrn 1.099
_exptl_crystal_description block
_exptl_crystal_F_000 850
_exptl_crystal_size_max 0.3
_exptl_crystal_size_mid 0.2
_exptl_crystal_size_min 0.2
_refine_diff_density_max 0.295
_refine_diff_density_min -0.233
_refine_diff_density_rms 0.056
_refine_ls_extinction_method none
_refine_ls_goodness_of_fit_ref 1.072
_refine_ls_hydrogen_treatment constr
_refine_ls_matrix_type full
_refine_ls_number_parameters 677
_refine_ls_number_reflns 10992
_refine_ls_number_restraints 95
_refine_ls_restrained_S_all 1.084
_refine_ls_R_factor_all 0.0741
_refine_ls_R_factor_gt 0.0632
_refine_ls_shift/su_max 0.001
_refine_ls_shift/su_mean 0.000
_refine_ls_structure_factor_coef Fsqd
_refine_ls_weighting_details 'w=1/[\s^2^(Fo^2^)+(0.1379P)^2^+0.3152P] where P=(Fo^2^+2Fc^2^)/3'
_refine_ls_weighting_scheme calc
_refine_ls_wR_factor_gt 0.1992
_refine_ls_wR_factor_ref 0.2143
_reflns_Friedel_coverage 0.000
_reflns_number_gt 8687
_reflns_number_total 10992
_reflns_threshold_expression 'I > 2\s(I)'
_cod_data_source_file d5ce00115c2.cif
_cod_data_source_block 211028f_0m
_cod_database_code 7250643
_shelx_shelxl_version_number 2018/3
_shelx_space_group_comment
; 
The symmetry employed for this shelxl refinement is uniquely defined 
by the following loop, which should always be used as a source of 
symmetry information in preference to the above space-group names. 
They are only intended as comments. 
;
_shelx_estimated_absorpt_t_max 0.931
_shelx_estimated_absorpt_t_min 0.900
_olex2_refinement_description
; 
1. Fixed Uiso 
 At 1.2 times of: 
  All C(H) groups, All C(H,H) groups, All N(H) groups 
 At 1.5 times of: 
  All C(H,H,H) groups 
2. Restrained distances 
 C16-C15 \\sim C16A-C15A 
 with sigma of 0.02 
 C26-C31 \\sim C26A-C31A 
 with sigma of 0.04 
 C12-C15 \\sim C12A-C15A 
 with sigma of 0.02 
 C13-C18 \\sim C13A-C18A 
 with sigma of 0.04 
 C17-C18 \\sim C17A-C18A 
 with sigma of 0.02 
 C12-C16 \\sim C12A-C16A 
 with sigma of 0.04 
 C25-C29 \\sim C25A-C29A 
 with sigma of 0.04 
 C11-C15 \\sim C11-C15A 
 with sigma of 0.04 
 C30-C31 \\sim C30A-C31A 
 with sigma of 0.02 
 C28-C29 \\sim C28A-C29A 
 with sigma of 0.02 
 C13-C15 \\sim C13A-C15A 
 with sigma of 0.04 
 C11-C13 \\sim C11-C13A 
 with sigma of 0.04 
 C14-C12 \\sim C14-C12A 
 with sigma of 0.04 
 C14-C17 \\sim C14-C17A 
 with sigma of 0.04 
 C13-C12 \\sim C13A-C12A 
 with sigma of 0.02 
 C11-C12 \\sim C11-C12A 
 with sigma of 0.02 
 C14-C13 \\sim C14-C13A 
 with sigma of 0.02 
 C13-C17 \\sim C13A-C17A 
 with sigma of 0.02 
 C12-C17 \\sim C12A-C17A 
 with sigma of 0.04 
 O2-C1 \\sim O2A-C1A 
 with sigma of 0.04 
 C2-C52 \\sim C2A-C52 
 with sigma of 0.04 
 O2-C2 \\sim O2A-C2A 
 with sigma of 0.02 
 O2-C52 \\sim O2A-C52 
 with sigma of 0.02 
 C2-C1 \\sim C2A-C1A 
 with sigma of 0.02 
 C25-C28 \\sim C25A-C28A 
 with sigma of 0.02 
 C25-C30 \\sim C25A-C30A 
 with sigma of 0.04 
 C24-C25 \\sim C24-C25A 
 with sigma of 0.02 
 C27-C26 \\sim C27-C26A 
 with sigma of 0.02 
 C26-C25 \\sim C26A-C25A 
 with sigma of 0.02 
 C24-C26 \\sim C24-C26A 
 with sigma of 0.04 
 C26-C30 \\sim C26A-C30A 
 with sigma of 0.02 
 C24-C28 \\sim C24-C28A 
 with sigma of 0.04 
 C27-C25 \\sim C27-C25A 
 with sigma of 0.04 
 C27-C30 \\sim C27-C30A 
 with sigma of 0.04 
 C26-C28 \\sim C26A-C28A 
 with sigma of 0.04 
3. Uiso/Uaniso restraints and constraints 
Uanis(C31) \\sim Ueq, Uanis(C31A) \\sim Ueq, Uanis(C2A) \\sim Ueq, Uanis(C2) 
\\sim Ueq, Uanis(C1A) \\sim Ueq, Uanis(C1) \\sim Ueq, Uanis(O2A) \\sim Ueq, 
Uanis(O2) \\sim Ueq, Uanis(C16) \\sim Ueq, Uanis(C16A) \\sim Ueq: with sigma of 
0.01 and sigma for terminal atoms of 0.02 
4. Others 
 Sof(C12A)=Sof(C13A)=Sof(C15A)=Sof(H15C)=Sof(H15D)=Sof(C16A)=Sof(H16D)= 
 Sof(H16E)=Sof(H16F)=Sof(C17A)=Sof(H17C)=Sof(H17D)=Sof(C18A)=Sof(H18D)= 
 Sof(H18E)=Sof(H18F)=1-FVAR(1) 
 Sof(C12)=Sof(C13)=Sof(C15)=Sof(H15A)=Sof(H15B)=Sof(C16)=Sof(H16A)=Sof(H16B)= 
 Sof(H16C)=Sof(C17)=Sof(H17A)=Sof(H17B)=Sof(C18)=Sof(H18A)=Sof(H18B)=Sof(H18C)= 
 FVAR(1) 
 Sof(C1A)=Sof(H1AA)=Sof(H1AB)=Sof(H1AC)=Sof(C2A)=Sof(H2AA)=Sof(H2AB)=Sof(O2A)= 
 1-FVAR(2) 
 Sof(C1)=Sof(H1A)=Sof(H1B)=Sof(H1C)=Sof(C2)=Sof(H2A)=Sof(H2B)=Sof(O2)=FVAR(2) 
 Sof(C25A)=Sof(C26A)=Sof(C28A)=Sof(H28C)=Sof(H28D)=Sof(C29A)=Sof(H29D)= 
 Sof(H29E)=Sof(H29F)=Sof(C30A)=Sof(H30C)=Sof(H30D)=Sof(C31A)=Sof(H31D)= 
 Sof(H31E)=Sof(H31F)=1-FVAR(3) 
 Sof(C25)=Sof(C26)=Sof(C28)=Sof(H28A)=Sof(H28B)=Sof(C29)=Sof(H29A)=Sof(H29B)= 
 Sof(H29C)=Sof(C30)=Sof(H30A)=Sof(H30B)=Sof(C31)=Sof(H31A)=Sof(H31B)=Sof(H31C)= 
 FVAR(3) 
5.a Secondary CH2 refined with riding coordinates: 
 C2(H2A,H2B), C2A(H2AA,H2AB), C7(H7A,H7B), C9(H9A,H9B), C15(H15A,H15B), 
 C15A(H15C,H15D), C17(H17A,H17B), C17A(H17C,H17D), C28(H28A,H28B), C28A(H28C, 
 H28D), C30(H30A,H30B), C30A(H30C,H30D), C36(H36A,H36B), C38(H38A,H38B), 
 C41(H41A,H41B) 
5.b Aromatic/amide H refined with riding coordinates: 
 C20(H20), C21(H21), C22(H22), N1(H1), N2(H2), N4(H4), N5(H5), C44(H44), 
 C45(H45) 
5.c Idealised Me refined as rotating group: 
 C1(H1A,H1B,H1C), C1A(H1AA,H1AB,H1AC), C8(H8A,H8B,H8C), C10(H10A,H10B,H10C), 
 C16(H16A,H16B,H16C), C16A(H16D,H16E,H16F), C18(H18A,H18B,H18C), C18A(H18D,H18E, 
 H18F), C29(H29A,H29B,H29C), C29A(H29D,H29E,H29F), C31(H31A,H31B,H31C), 
 C31A(H31D,H31E,H31F), C37(H37A,H37B,H37C), C39(H39A,H39B,H39C), C42(H42A,H42B, 
 H42C), C47(H47A,H47B,H47C) 
;
_smtbx_masks_void_probe_radius 1.2
_smtbx_masks_void_truncation_radius 1.2
_olex2_submission_special_instructions 'No special instructions were received'

loop_
_space_group_symop_operation_xyz
'x, y, z'
'-x, -y, -z'

loop_
_atom_site_label
_atom_site_type_symbol
_atom_site_fract_x
_atom_site_fract_y
_atom_site_fract_z
_atom_site_U_iso_or_equiv
_atom_site_adp_type
_atom_site_occupancy
_atom_site_site_symmetry_order
_atom_site_calc_flag
_atom_site_refinement_flags_posn
_atom_site_refinement_flags_adp
_atom_site_refinement_flags_occupancy
_atom_site_disorder_assembly
_atom_site_disorder_group
C1 C 0.9947(7) 0.6664(4) 0.4697(4) 0.131(2) Uani 0.738(8) 1 d D U P A 1
H1A H 0.994848 0.668385 0.405577 0.197 Uiso 0.738(8) 1 calc R U P A 1
H1B H 1.071033 0.650184 0.508549 0.197 Uiso 0.738(8) 1 calc R U P A 1
H1C H 0.982712 0.729819 0.502690 0.197 Uiso 0.738(8) 1 calc R U P A 1
C1A C 0.8242(10) 0.5523(8) 0.3931(8) 0.088(4) Uani 0.262(8) 1 d D U P A 2
H1AA H 0.831490 0.544333 0.329665 0.132 Uiso 0.262(8) 1 calc R U P A 2
H1AB H 0.744378 0.566674 0.387827 0.132 Uiso 0.262(8) 1 calc R U P A 2
H1AC H 0.837509 0.492491 0.414175 0.132 Uiso 0.262(8) 1 calc R U P A 2
C2 C 0.8966(5) 0.5915(4) 0.4578(3) 0.0786(16) Uani 0.738(8) 1 d D U P A 1
H2A H 0.819622 0.606755 0.417132 0.094 Uiso 0.738(8) 1 calc R U P A 1
H2B H 0.908594 0.527293 0.424507 0.094 Uiso 0.738(8) 1 calc R U P A 1
C2A C 0.9154(14) 0.6346(10) 0.4665(9) 0.071(4) Uani 0.262(8) 1 d D U P A 2
H2AA H 0.994020 0.628653 0.461478 0.086 Uiso 0.262(8) 1 calc R U P A 2
H2AB H 0.892284 0.697313 0.454481 0.086 Uiso 0.262(8) 1 calc R U P A 2
C3 C 0.83471(14) 0.64606(12) 0.68230(12) 0.0467(3) Uani 1 1 d . . . . .
C4 C 0.91025(13) 0.60823(11) 0.75374(12) 0.0445(3) Uani 1 1 d . . . . .
C5 C 0.86835(14) 0.62461(11) 0.83119(12) 0.0459(3) Uani 1 1 d . . . . .
C6 C 0.76965(13) 0.67226(11) 0.80450(11) 0.0435(3) Uani 1 1 d . . . . .
C7 C 1.01693(15) 0.55995(14) 0.75192(14) 0.0541(4) Uani 1 1 d . . . . .
H7A H 0.994989 0.511626 0.688673 0.065 Uiso 1 1 calc R U . . .
H7B H 1.038748 0.524740 0.803494 0.065 Uiso 1 1 calc R U . . .
C8 C 1.12424(16) 0.62879(18) 0.76648(17) 0.0695(6) Uani 1 1 d . . . . .
H8A H 1.106590 0.658565 0.711694 0.104 Uiso 1 1 calc R U . . .
H8B H 1.191820 0.593122 0.770157 0.104 Uiso 1 1 calc R U . . .
H8C H 1.143914 0.679335 0.827031 0.104 Uiso 1 1 calc R U . . .
C9 C 0.92082(19) 0.59725(16) 0.92560(15) 0.0654(5) Uani 1 1 d . . . . .
H9A H 0.941051 0.530779 0.912327 0.078 Uiso 1 1 calc R U . . .
H9B H 0.860441 0.596904 0.955725 0.078 Uiso 1 1 calc R U . . .
C10 C 1.0318(2) 0.6654(2) 0.99728(16) 0.0794(6) Uani 1 1 d . . . . .
H10A H 1.093760 0.663212 0.969587 0.119 Uiso 1 1 calc R U . . .
H10B H 1.060230 0.645422 1.058188 0.119 Uiso 1 1 calc R U . . .
H10C H 1.012756 0.731596 1.010184 0.119 Uiso 1 1 calc R U . . .
C11 C 0.68748(14) 0.69891(11) 0.85502(12) 0.0461(3) Uani 1 1 d D . . . .
C12 C 0.6542(4) 0.7906(3) 0.8880(3) 0.0353(8) Uani 0.472(5) 1 d D . P B 1
C12A C 0.6917(4) 0.7798(3) 0.9250(4) 0.0489(9) Uani 0.528(5) 1 d D . P B 2
C13 C 0.5635(5) 0.7708(3) 0.9237(4) 0.0405(10) Uani 0.472(5) 1 d D . P B 1
C13A C 0.5972(4) 0.7627(3) 0.9581(3) 0.0443(10) Uani 0.528(5) 1 d D . P B 2
C14 C 0.54271(13) 0.66830(10) 0.90930(10) 0.0388(3) Uani 1 1 d D . . . .
C15 C 0.7167(3) 0.8860(2) 0.8977(3) 0.0436(10) Uani 0.472(5) 1 d D . P B 1
H15A H 0.667473 0.936012 0.911747 0.052 Uiso 0.472(5) 1 calc R U P B 1
H15B H 0.721719 0.886727 0.834088 0.052 Uiso 0.472(5) 1 calc R U P B 1
C15A C 0.7824(5) 0.8703(3) 0.9594(4) 0.0720(13) Uani 0.528(5) 1 d D . P B 2
H15C H 0.802063 0.899266 1.029520 0.086 Uiso 0.528(5) 1 calc R U P B 2
H15D H 0.856331 0.853271 0.949998 0.086 Uiso 0.528(5) 1 calc R U P B 2
C16 C 0.8424(6) 0.9155(5) 0.9758(4) 0.109(3) Uani 0.472(5) 1 d D U P B 1
H16A H 0.870331 0.983123 0.982410 0.164 Uiso 0.472(5) 1 calc R U P B 1
H16B H 0.896261 0.873928 0.956751 0.164 Uiso 0.472(5) 1 calc R U P B 1
H16C H 0.840944 0.908186 1.038086 0.164 Uiso 0.472(5) 1 calc R U P B 1
C16A C 0.7334(6) 0.9404(6) 0.9037(6) 0.116(2) Uani 0.528(5) 1 d D U P B 2
H16D H 0.750827 0.927704 0.844176 0.175 Uiso 0.528(5) 1 calc R U P B 2
H16E H 0.769398 1.006105 0.943174 0.175 Uiso 0.528(5) 1 calc R U P B 2
H16F H 0.647137 0.933985 0.886719 0.175 Uiso 0.528(5) 1 calc R U P B 2
C17 C 0.5006(6) 0.8458(3) 0.9666(4) 0.0646(13) Uani 0.472(5) 1 d D . P B 1
H17A H 0.492733 0.898512 0.933056 0.077 Uiso 0.472(5) 1 calc R U P B 1
H17B H 0.419510 0.815650 0.954302 0.077 Uiso 0.472(5) 1 calc R U P B 1
C17A C 0.5583(4) 0.8367(3) 1.0235(4) 0.0591(11) Uani 0.528(5) 1 d D . P B 2
H17C H 0.619534 0.894666 1.051751 0.071 Uiso 0.528(5) 1 calc R U P B 2
H17D H 0.555616 0.810269 1.077889 0.071 Uiso 0.528(5) 1 calc R U P B 2
C18 C 0.5613(6) 0.8868(4) 1.0699(4) 0.0869(18) Uani 0.472(5) 1 d D . P B 1
H18A H 0.642173 0.915878 1.082857 0.130 Uiso 0.472(5) 1 calc R U P B 1
H18B H 0.564770 0.835778 1.104104 0.130 Uiso 0.472(5) 1 calc R U P B 1
H18C H 0.518137 0.936662 1.092779 0.130 Uiso 0.472(5) 1 calc R U P B 1
C18A C 0.4364(5) 0.8692(3) 0.9760(3) 0.0715(14) Uani 0.528(5) 1 d D . P B 2
H18D H 0.440695 0.903738 0.927967 0.107 Uiso 0.528(5) 1 calc R U P B 2
H18E H 0.416078 0.912232 1.026179 0.107 Uiso 0.528(5) 1 calc R U P B 2
H18F H 0.375297 0.812275 0.943719 0.107 Uiso 0.528(5) 1 calc R U P B 2
C19 C 0.45307(12) 0.60290(9) 0.91867(9) 0.0346(3) Uani 1 1 d . . . . .
C20 C 0.39900(13) 0.62790(10) 0.98671(10) 0.0399(3) Uani 1 1 d . . . . .
H20 H 0.416861 0.691189 1.028764 0.048 Uiso 1 1 calc R U . . .
C21 C 0.31941(13) 0.55876(11) 0.99131(10) 0.0416(3) Uani 1 1 d . . . . .
H21 H 0.281883 0.574143 1.037079 0.050 Uiso 1 1 calc R U . . .
C22 C 0.29397(13) 0.46731(11) 0.92978(10) 0.0401(3) Uani 1 1 d . . . . .
H22 H 0.238524 0.419417 0.932132 0.048 Uiso 1 1 calc R U . . .
C23 C 0.35144(12) 0.44636(10) 0.86371(10) 0.0353(3) Uani 1 1 d . . . . .
C24 C 0.33690(13) 0.35017(10) 0.79925(11) 0.0396(3) Uani 1 1 d D . . . .
C25 C 0.2717(2) 0.26148(14) 0.78537(18) 0.0372(5) Uani 0.774(4) 1 d D . P C 1
C25A C 0.2290(6) 0.2788(5) 0.7411(5) 0.0342(15) Uani 0.226(4) 1 d D . P C 2
C26 C 0.3043(2) 0.19199(14) 0.71940(18) 0.0405(5) Uani 0.774(4) 1 d D . P C 1
C26A C 0.2571(6) 0.2104(4) 0.6720(5) 0.0374(16) Uani 0.226(4) 1 d D . P C 2
C27 C 0.38821(14) 0.23940(11) 0.69561(12) 0.0441(3) Uani 1 1 d D . . . .
C28 C 0.1799(2) 0.23976(15) 0.82633(18) 0.0520(6) Uani 0.774(4) 1 d D . P C 1
H28A H 0.213003 0.268529 0.897456 0.062 Uiso 0.774(4) 1 calc R U P C 1
H28B H 0.163580 0.168773 0.815398 0.062 Uiso 0.774(4) 1 calc R U P C 1
C28A C 0.1134(7) 0.2716(5) 0.7578(6) 0.052(2) Uani 0.226(4) 1 d D . P C 2
H28C H 0.048603 0.239879 0.695037 0.063 Uiso 0.226(4) 1 calc R U P C 2
H28D H 0.096585 0.337813 0.779728 0.063 Uiso 0.226(4) 1 calc R U P C 2
C29 C 0.0642(2) 0.2770(2) 0.7833(2) 0.0717(9) Uani 0.774(4) 1 d D . P C 1
H29A H 0.031000 0.249663 0.712711 0.108 Uiso 0.774(4) 1 calc R U P C 1
H29B H 0.078340 0.347723 0.797629 0.108 Uiso 0.774(4) 1 calc R U P C 1
H29C H 0.008071 0.257723 0.811573 0.108 Uiso 0.774(4) 1 calc R U P C 1
C29A C 0.1122(10) 0.2157(7) 0.8319(7) 0.066(3) Uani 0.226(4) 1 d D . P C 2
H29D H 0.111714 0.146768 0.804850 0.099 Uiso 0.226(4) 1 calc R U P C 2
H29E H 0.040943 0.224330 0.847571 0.099 Uiso 0.226(4) 1 calc R U P C 2
H29F H 0.183142 0.239938 0.891191 0.099 Uiso 0.226(4) 1 calc R U P C 2
C30 C 0.2531(2) 0.08717(17) 0.6770(2) 0.0585(7) Uani 0.774(4) 1 d D . P C 1
H30A H 0.243804 0.059695 0.728805 0.070 Uiso 0.774(4) 1 calc R U P C 1
H30B H 0.309734 0.052162 0.653352 0.070 Uiso 0.774(4) 1 calc R U P C 1
C30A C 0.1827(8) 0.1173(6) 0.6033(6) 0.056(2) Uani 0.226(4) 1 d D . P C 2
H30C H 0.097782 0.125474 0.585178 0.067 Uiso 0.226(4) 1 calc R U P C 2
H30D H 0.200390 0.105175 0.543117 0.067 Uiso 0.226(4) 1 calc R U P C 2
C31 C 0.1342(3) 0.0704(3) 0.5940(3) 0.0976(14) Uani 0.774(4) 1 d D U P C 1
H31A H 0.141291 0.101609 0.544525 0.146 Uiso 0.774(4) 1 calc R U P C 1
H31B H 0.075116 0.098045 0.618562 0.146 Uiso 0.774(4) 1 calc R U P C 1
H31C H 0.109216 0.000751 0.565290 0.146 Uiso 0.774(4) 1 calc R U P C 1
C31A C 0.2020(13) 0.0315(8) 0.6431(9) 0.081(3) Uani 0.226(4) 1 d D U P C 2
H31D H 0.146960 -0.024807 0.596172 0.122 Uiso 0.226(4) 1 calc R U P C 2
H31E H 0.187728 0.043558 0.704075 0.122 Uiso 0.226(4) 1 calc R U P C 2
H31F H 0.283941 0.018903 0.655469 0.122 Uiso 0.226(4) 1 calc R U P C 2
C32 C 0.45647(13) 0.19897(10) 0.63688(11) 0.0408(3) Uani 1 1 d . . . . .
C33 C 0.54522(13) 0.14027(10) 0.65753(11) 0.0410(3) Uani 1 1 d . . . . .
C34 C 0.58201(12) 0.11922(10) 0.57719(11) 0.0393(3) Uani 1 1 d . . . . .
C35 C 0.51373(13) 0.16588(10) 0.51007(11) 0.0410(3) Uani 1 1 d . . . . .
C36 C 0.59333(16) 0.10870(13) 0.74984(12) 0.0530(4) Uani 1 1 d . . . . .
H36A H 0.618161 0.044058 0.735505 0.064 Uiso 1 1 calc R U . . .
H36B H 0.529563 0.102768 0.775727 0.064 Uiso 1 1 calc R U . . .
C37 C 0.6991(2) 0.17931(19) 0.82721(14) 0.0763(6) Uani 1 1 d . . . . .
H37A H 0.764754 0.181820 0.803850 0.114 Uiso 1 1 calc R U . . .
H37B H 0.724757 0.157471 0.887161 0.114 Uiso 1 1 calc R U . . .
H37C H 0.675766 0.243920 0.840239 0.114 Uiso 1 1 calc R U . . .
C38 C 0.67545(13) 0.05731(11) 0.56755(12) 0.0457(3) Uani 1 1 d . . . . .
H38A H 0.648519 0.016875 0.499888 0.055 Uiso 1 1 calc R U . . .
H38B H 0.684514 0.013322 0.610873 0.055 Uiso 1 1 calc R U . . .
C39 C 0.79620(15) 0.11587(14) 0.59278(15) 0.0593(4) Uani 1 1 d . . . . .
H39A H 0.789796 0.154738 0.545976 0.089 Uiso 1 1 calc R U . . .
H39B H 0.854710 0.071733 0.590133 0.089 Uiso 1 1 calc R U . . .
H39C H 0.821563 0.158730 0.658438 0.089 Uiso 1 1 calc R U . . .
C40 C 0.50785(14) 0.17257(12) 0.41461(12) 0.0464(3) Uani 1 1 d . . . . .
C41 C 0.59686(19) 0.14459(15) 0.29655(14) 0.0609(5) Uani 1 1 d . . . . .
H41A H 0.514912 0.136490 0.248322 0.073 Uiso 1 1 calc R U . . .
H41B H 0.638142 0.093421 0.271507 0.073 Uiso 1 1 calc R U . . .
C42 C 0.6598(3) 0.2410(2) 0.3078(2) 0.1000(9) Uani 1 1 d . . . . .
H42A H 0.669773 0.243151 0.246930 0.150 Uiso 1 1 calc R U . . .
H42B H 0.737932 0.252072 0.360334 0.150 Uiso 1 1 calc R U . . .
H42C H 0.613056 0.291419 0.323641 0.150 Uiso 1 1 calc R U . . .
C52 C 0.82681(16) 0.64975(17) 0.58557(13) 0.0611(5) Uani 1 1 d D . . . .
N1 N 0.75121(11) 0.68593(10) 0.71535(10) 0.0457(3) Uani 1 1 d . . . . .
H1 H 0.694704 0.715642 0.683494 0.055 Uiso 1 1 calc R U . . .
N2 N 0.60815(10) 0.62924(8) 0.85687(8) 0.0368(3) Uani 1 1 d . . . . .
H2 H 0.600069 0.567359 0.828177 0.044 Uiso 1 1 calc R U . . .
N3 N 0.42872(10) 0.51340(8) 0.85829(8) 0.0342(2) Uani 1 1 d . . . . .
N4 N 0.41050(10) 0.33265(8) 0.74852(8) 0.0365(3) Uani 1 1 d . . . . .
H4 H 0.465363 0.376395 0.750058 0.044 Uiso 1 1 calc R U . . .
N5 N 0.43824(12) 0.21337(9) 0.54782(9) 0.0432(3) Uani 1 1 d . . . . .
H5 H 0.386025 0.247860 0.518635 0.052 Uiso 1 1 calc R U . . .
O1 O 0.76000(15) 0.69425(15) 0.53658(11) 0.0872(6) Uani 1 1 d . . . . .
O2 O 0.8946(3) 0.5887(3) 0.5525(2) 0.0620(9) Uani 0.738(8) 1 d D U P A 1
O2A O 0.9207(9) 0.6294(9) 0.5643(8) 0.064(2) Uani 0.262(8) 1 d D U P A 2
O3 O 0.43415(14) 0.21040(14) 0.36301(11) 0.0778(5) Uani 1 1 d . . . . .
O4 O 0.59231(11) 0.13327(9) 0.38796(9) 0.0554(3) Uani 1 1 d . . . . .
C43 C 0.56987(17) 0.46413(12) 0.57699(15) 0.0588(5) Uani 1 1 d . . . . .
C44 C 0.5946(2) 0.45439(15) 0.49221(17) 0.0687(5) Uani 1 1 d . . . . .
H44 H 0.659894 0.423072 0.486666 0.082 Uiso 1 1 calc R U . . .
C45 C 0.4747(2) 0.51026(16) 0.58352(17) 0.0703(6) Uani 1 1 d . . . . .
H45 H 0.456738 0.517734 0.640584 0.084 Uiso 1 1 calc R U . . .
C46 C 0.64272(17) 0.42713(12) 0.66035(16) 0.0603(5) Uani 1 1 d . . . . .
C47 C 0.74438(19) 0.37329(14) 0.65393(18) 0.0680(5) Uani 1 1 d . . . . .
H47A H 0.784275 0.356573 0.715525 0.102 Uiso 1 1 calc R U . . .
H47B H 0.801135 0.414342 0.640998 0.102 Uiso 1 1 calc R U . . .
H47C H 0.713789 0.313968 0.601089 0.102 Uiso 1 1 calc R U . . .
O7 O 0.62061(13) 0.43933(9) 0.73479(11) 0.0668(4) Uani 1 1 d . . . . .

loop_
_atom_site_aniso_label
_atom_site_aniso_U_11
_atom_site_aniso_U_22
_atom_site_aniso_U_33
_atom_site_aniso_U_23
_atom_site_aniso_U_13
_atom_site_aniso_U_12
C1 0.210(7) 0.125(4) 0.109(3) 0.039(3) 0.112(4) 0.032(4)
C1A 0.087(7) 0.122(8) 0.070(7) 0.027(6) 0.042(6) 0.051(6)
C2 0.089(3) 0.120(4) 0.049(2) 0.026(2) 0.042(2) 0.059(3)
C2A 0.064(5) 0.087(7) 0.079(6) 0.017(5) 0.047(4) 0.019(5)
C3 0.0389(7) 0.0587(9) 0.0473(8) 0.0086(7) 0.0242(6) 0.0101(6)
C4 0.0391(7) 0.0477(8) 0.0520(8) 0.0110(6) 0.0244(6) 0.0042(6)
C5 0.0458(8) 0.0460(8) 0.0545(8) 0.0135(7) 0.0289(7) 0.0029(6)
C6 0.0428(8) 0.0420(7) 0.0500(8) 0.0051(6) 0.0276(6) -0.0016(6)
C7 0.0480(9) 0.0665(10) 0.0618(10) 0.0236(8) 0.0313(8) 0.0187(8)
C8 0.0412(9) 0.1022(16) 0.0804(13) 0.0438(12) 0.0275(9) 0.0157(9)
C9 0.0742(12) 0.0781(13) 0.0710(12) 0.0368(10) 0.0467(10) 0.0256(10)
C10 0.0718(13) 0.1126(19) 0.0570(11) 0.0264(12) 0.0225(10) 0.0287(13)
C11 0.0480(8) 0.0419(7) 0.0540(8) 0.0035(6) 0.0318(7) -0.0004(6)
C12 0.038(2) 0.0367(17) 0.0341(19) 0.0087(14) 0.0176(15) 0.0058(14)
C12A 0.052(2) 0.0407(17) 0.055(2) 0.0046(17) 0.0261(19) -0.0016(16)
C13 0.047(3) 0.0350(18) 0.044(3) 0.0048(18) 0.025(2) 0.0051(17)
C13A 0.048(2) 0.0386(18) 0.046(2) 0.0003(17) 0.0238(19) 0.0021(15)
C14 0.0401(7) 0.0377(7) 0.0427(7) 0.0040(5) 0.0240(6) 0.0063(5)
C15 0.059(2) 0.0242(15) 0.057(2) 0.0064(14) 0.0350(19) -0.0010(14)
C15A 0.076(3) 0.062(3) 0.077(3) 0.012(2) 0.032(2) 0.005(2)
C16 0.099(4) 0.098(4) 0.090(4) 0.033(3) -0.008(3) -0.073(4)
C16A 0.108(5) 0.096(5) 0.140(6) 0.050(4) 0.030(4) -0.003(4)
C17 0.085(4) 0.047(2) 0.079(3) 0.016(2) 0.051(3) 0.009(2)
C17A 0.079(3) 0.0336(16) 0.063(2) -0.0210(18) 0.048(2) -0.0102(16)
C18 0.127(5) 0.070(3) 0.077(3) 0.011(3) 0.059(3) 0.007(3)
C18A 0.113(4) 0.0422(17) 0.102(3) 0.0184(18) 0.088(3) 0.033(2)
C19 0.0355(6) 0.0363(6) 0.0349(6) 0.0068(5) 0.0178(5) 0.0077(5)
C20 0.0443(7) 0.0404(7) 0.0382(7) 0.0035(5) 0.0226(6) 0.0086(6)
C21 0.0445(7) 0.0486(8) 0.0403(7) 0.0075(6) 0.0275(6) 0.0113(6)
C22 0.0419(7) 0.0436(7) 0.0434(7) 0.0099(6) 0.0270(6) 0.0058(6)
C23 0.0367(6) 0.0382(7) 0.0357(6) 0.0081(5) 0.0196(5) 0.0073(5)
C24 0.0428(7) 0.0381(7) 0.0448(7) 0.0047(6) 0.0283(6) 0.0046(6)
C25 0.0385(10) 0.0373(9) 0.0414(11) 0.0092(8) 0.0222(9) 0.0052(8)
C25A 0.037(3) 0.037(3) 0.035(3) 0.008(3) 0.023(3) 0.002(3)
C26 0.0428(11) 0.0360(9) 0.0492(12) 0.0079(8) 0.0270(10) 0.0055(8)
C26A 0.046(4) 0.033(3) 0.041(4) 0.010(3) 0.024(3) 0.007(3)
C27 0.0474(8) 0.0382(7) 0.0526(8) 0.0022(6) 0.0316(7) 0.0034(6)
C28 0.0575(14) 0.0423(10) 0.0671(14) 0.0053(9) 0.0426(12) -0.0012(9)
C28A 0.046(4) 0.053(4) 0.060(5) -0.008(3) 0.038(4) -0.007(3)
C29 0.0438(13) 0.087(2) 0.0737(17) -0.0133(14) 0.0321(13) -0.0051(12)
C29A 0.070(6) 0.065(5) 0.081(6) 0.018(4) 0.050(5) 0.009(4)
C30 0.0633(15) 0.0383(12) 0.0822(17) -0.0011(11) 0.0481(14) -0.0015(11)
C30A 0.049(4) 0.052(5) 0.062(5) -0.010(4) 0.032(4) -0.007(4)
C31 0.064(2) 0.076(2) 0.118(3) -0.039(2) 0.034(2) -0.0133(18)
C31A 0.087(8) 0.067(7) 0.081(7) 0.001(5) 0.034(6) -0.005(6)
C32 0.0433(7) 0.0356(7) 0.0462(7) 0.0005(6) 0.0263(6) 0.0017(6)
C33 0.0398(7) 0.0382(7) 0.0444(7) 0.0006(6) 0.0213(6) 0.0006(5)
C34 0.0356(7) 0.0356(7) 0.0448(7) -0.0008(5) 0.0199(6) 0.0001(5)
C35 0.0387(7) 0.0405(7) 0.0464(7) 0.0009(6) 0.0253(6) 0.0041(6)
C36 0.0552(9) 0.0574(9) 0.0510(9) 0.0112(7) 0.0267(7) 0.0085(7)
C37 0.0787(14) 0.0919(15) 0.0466(10) 0.0069(10) 0.0173(9) 0.0023(12)
C38 0.0403(7) 0.0416(7) 0.0547(8) 0.0026(6) 0.0228(7) 0.0066(6)
C39 0.0396(8) 0.0581(10) 0.0775(12) 0.0016(9) 0.0281(8) 0.0063(7)
C40 0.0441(8) 0.0531(8) 0.0488(8) 0.0072(7) 0.0282(7) 0.0118(6)
C41 0.0713(12) 0.0735(12) 0.0579(10) 0.0162(9) 0.0464(9) 0.0227(9)
C42 0.119(2) 0.109(2) 0.0833(16) 0.0176(15) 0.0594(16) -0.0183(17)
C52 0.0470(9) 0.0978(14) 0.0484(9) 0.0185(9) 0.0269(7) 0.0292(9)
N1 0.0390(6) 0.0550(7) 0.0472(7) 0.0079(6) 0.0235(5) 0.0094(5)
N2 0.0417(6) 0.0345(6) 0.0415(6) 0.0075(5) 0.0252(5) 0.0067(5)
N3 0.0366(6) 0.0356(6) 0.0351(5) 0.0069(4) 0.0202(5) 0.0074(4)
N4 0.0381(6) 0.0369(6) 0.0389(6) 0.0048(4) 0.0229(5) 0.0034(4)
N5 0.0452(7) 0.0428(6) 0.0498(7) 0.0082(5) 0.0289(6) 0.0123(5)
O1 0.0823(10) 0.1481(16) 0.0638(8) 0.0477(9) 0.0458(8) 0.0712(11)
O2 0.0610(17) 0.091(2) 0.0465(11) 0.0173(14) 0.0309(11) 0.0392(16)
O2A 0.058(4) 0.097(6) 0.060(4) 0.029(4) 0.040(3) 0.032(4)
O3 0.0734(9) 0.1257(13) 0.0629(8) 0.0408(8) 0.0435(7) 0.0563(9)
O4 0.0598(7) 0.0678(7) 0.0566(7) 0.0166(6) 0.0406(6) 0.0253(6)
C43 0.0598(10) 0.0422(8) 0.0816(12) -0.0033(8) 0.0473(10) 0.0006(7)
C44 0.0665(12) 0.0646(11) 0.0884(14) 0.0026(10) 0.0543(11) 0.0151(9)
C45 0.0712(12) 0.0705(12) 0.0845(14) 0.0046(10) 0.0559(12) 0.0152(10)
C46 0.0614(10) 0.0396(8) 0.0858(13) -0.0059(8) 0.0493(10) -0.0053(7)
C47 0.0660(12) 0.0545(10) 0.0924(15) 0.0031(10) 0.0494(11) 0.0085(9)
O7 0.0726(9) 0.0523(7) 0.0884(10) 0.0026(6) 0.0554(8) 0.0027(6)

loop_
_atom_type_symbol
_atom_type_description
_atom_type_scat_dispersion_real
_atom_type_scat_dispersion_imag
_atom_type_scat_source
C C 0.0137 0.0067 'International Tables Vol C Tables 4.2.6.8 and 6.1.1.4'
H H 0.0000 0.0000 'International Tables Vol C Tables 4.2.6.8 and 6.1.1.4'
N N 0.0241 0.0134 'International Tables Vol C Tables 4.2.6.8 and 6.1.1.4'
O O 0.0389 0.0241 'International Tables Vol C Tables 4.2.6.8 and 6.1.1.4'

loop_
_geom_angle_atom_site_label_1
_geom_angle_atom_site_label_2
_geom_angle_atom_site_label_3
_geom_angle
_geom_angle_site_symmetry_1
_geom_angle_site_symmetry_3
_geom_angle_publ_flag
H1A C1 H1B 109.5 . . ?
H1A C1 H1C 109.5 . . ?
H1B C1 H1C 109.5 . . ?
C2 C1 H1A 109.5 . . ?
C2 C1 H1B 109.5 . . ?
C2 C1 H1C 109.5 . . ?
H1AA C1A H1AB 109.5 . . ?
H1AA C1A H1AC 109.5 . . ?
H1AB C1A H1AC 109.5 . . ?
C2A C1A H1AA 109.5 . . ?
C2A C1A H1AB 109.5 . . ?
C2A C1A H1AC 109.5 . . ?
C1 C2 H2A 109.7 . . ?
C1 C2 H2B 109.7 . . ?
H2A C2 H2B 108.2 . . ?
O2 C2 C1 110.0(4) . . ?
O2 C2 H2A 109.7 . . ?
O2 C2 H2B 109.7 . . ?
C1A C2A H2AA 110.2 . . ?
C1A C2A H2AB 110.2 . . ?
H2AA C2A H2AB 108.5 . . ?
O2A C2A C1A 107.5(11) . . ?
O2A C2A H2AA 110.2 . . ?
O2A C2A H2AB 110.2 . . ?
C4 C3 C52 133.88(14) . . ?
N1 C3 C4 108.42(13) . . ?
N1 C3 C52 117.69(14) . . ?
C3 C4 C5 106.46(14) . . ?
C3 C4 C7 127.85(14) . . ?
C5 C4 C7 125.69(15) . . ?
C4 C5 C9 126.80(15) . . ?
C6 C5 C4 107.42(14) . . ?
C6 C5 C9 125.78(15) . . ?
C5 C6 C11 129.43(15) . . ?
N1 C6 C5 108.39(13) . . ?
N1 C6 C11 121.99(15) . . ?
C4 C7 H7A 108.7 . . ?
C4 C7 H7B 108.7 . . ?
C4 C7 C8 114.18(16) . . ?
H7A C7 H7B 107.6 . . ?
C8 C7 H7A 108.7 . . ?
C8 C7 H7B 108.7 . . ?
C7 C8 H8A 109.5 . . ?
C7 C8 H8B 109.5 . . ?
C7 C8 H8C 109.5 . . ?
H8A C8 H8B 109.5 . . ?
H8A C8 H8C 109.5 . . ?
H8B C8 H8C 109.5 . . ?
C5 C9 H9A 108.9 . . ?
C5 C9 H9B 108.9 . . ?
C5 C9 C10 113.18(17) . . ?
H9A C9 H9B 107.8 . . ?
C10 C9 H9A 108.9 . . ?
C10 C9 H9B 108.9 . . ?
C9 C10 H10A 109.5 . . ?
C9 C10 H10B 109.5 . . ?
C9 C10 H10C 109.5 . . ?
H10A C10 H10B 109.5 . . ?
H10A C10 H10C 109.5 . . ?
H10B C10 H10C 109.5 . . ?
C12 C11 C6 131.00(19) . . ?
C12A C11 C6 131.3(2) . . ?
N2 C11 C6 119.96(13) . . ?
N2 C11 C12 107.55(19) . . ?
N2 C11 C12A 106.49(19) . . ?
C11 C12 C15 125.6(3) . . ?
C13 C12 C11 105.8(3) . . ?
C13 C12 C15 127.8(3) . . ?
C11 C12A C13A 107.9(3) . . ?
C11 C12A C15A 124.6(3) . . ?
C13A C12A C15A 127.5(4) . . ?
C12 C13 C14 107.5(3) . . ?
C12 C13 C17 125.3(4) . . ?
C14 C13 C17 127.2(4) . . ?
C12A C13A C17A 125.7(4) . . ?
C14 C13A C12A 106.2(3) . . ?
C14 C13A C17A 127.7(4) . . ?
C13 C14 C19 133.9(2) . . ?
C13A C14 C19 133.9(2) . . ?
N2 C14 C13 106.4(2) . . ?
N2 C14 C13A 106.8(2) . . ?
N2 C14 C19 117.88(12) . . ?
C12 C15 H15A 108.1 . . ?
C12 C15 H15B 108.1 . . ?
C12 C15 C16 116.6(4) . . ?
H15A C15 H15B 107.3 . . ?
C16 C15 H15A 108.1 . . ?
C16 C15 H15B 108.1 . . ?
C12A C15A H15C 109.8 . . ?
C12A C15A H15D 109.8 . . ?
H15C C15A H15D 108.2 . . ?
C16A C15A C12A 109.4(5) . . ?
C16A C15A H15C 109.8 . . ?
C16A C15A H15D 109.8 . . ?
C15 C16 H16A 109.5 . . ?
C15 C16 H16B 109.5 . . ?
C15 C16 H16C 109.5 . . ?
H16A C16 H16B 109.5 . . ?
H16A C16 H16C 109.5 . . ?
H16B C16 H16C 109.5 . . ?
C15A C16A H16D 109.5 . . ?
C15A C16A H16E 109.5 . . ?
C15A C16A H16F 109.5 . . ?
H16D C16A H16E 109.5 . . ?
H16D C16A H16F 109.5 . . ?
H16E C16A H16F 109.5 . . ?
C13 C17 H17A 108.9 . . ?
C13 C17 H17B 108.9 . . ?
H17A C17 H17B 107.7 . . ?
C18 C17 C13 113.4(6) . . ?
C18 C17 H17A 108.9 . . ?
C18 C17 H17B 108.9 . . ?
C13A C17A H17C 108.2 . . ?
C13A C17A H17D 108.2 . . ?
C13A C17A C18A 116.3(4) . . ?
H17C C17A H17D 107.4 . . ?
C18A C17A H17C 108.2 . . ?
C18A C17A H17D 108.2 . . ?
C17 C18 H18A 109.5 . . ?
C17 C18 H18B 109.5 . . ?
C17 C18 H18C 109.5 . . ?
H18A C18 H18B 109.5 . . ?
H18A C18 H18C 109.5 . . ?
H18B C18 H18C 109.5 . . ?
C17A C18A H18D 109.5 . . ?
C17A C18A H18E 109.5 . . ?
C17A C18A H18F 109.5 . . ?
H18D C18A H18E 109.5 . . ?
H18D C18A H18F 109.5 . . ?
H18E C18A H18F 109.5 . . ?
C20 C19 C14 123.85(12) . . ?
N3 C19 C14 114.53(11) . . ?
N3 C19 C20 121.57(12) . . ?
C19 C20 H20 120.7 . . ?
C21 C20 C19 118.51(13) . . ?
C21 C20 H20 120.7 . . ?
C20 C21 H21 119.9 . . ?
C20 C21 C22 120.23(12) . . ?
C22 C21 H21 119.9 . . ?
C21 C22 H22 120.7 . . ?
C21 C22 C23 118.66(13) . . ?
C23 C22 H22 120.7 . . ?
C22 C23 C24 123.33(12) . . ?
N3 C23 C22 121.57(12) . . ?
N3 C23 C24 115.04(11) . . ?
C23 C24 C25A 130.5(3) . . ?
C25 C24 C23 133.46(13) . . ?
N4 C24 C23 119.07(12) . . ?
N4 C24 C25 106.79(13) . . ?
N4 C24 C25A 104.3(2) . . ?
C24 C25 C26 106.77(15) . . ?
C24 C25 C28 128.63(16) . . ?
C26 C25 C28 124.55(17) . . ?
C24 C25A C28A 127.3(5) . . ?
C26A C25A C24 107.5(4) . . ?
C26A C25A C28A 124.9(5) . . ?
C25 C26 C30 127.19(17) . . ?
C27 C26 C25 107.85(15) . . ?
C27 C26 C30 124.86(17) . . ?
C25A C26A C27 104.8(5) . . ?
C25A C26A C30A 128.3(6) . . ?
C30A C26A C27 125.8(5) . . ?
C26 C27 C32 129.11(14) . . ?
C32 C27 C26A 126.0(3) . . ?
N4 C27 C26 106.85(13) . . ?
N4 C27 C26A 104.0(2) . . ?
N4 C27 C32 123.49(12) . . ?
C25 C28 H28A 108.7 . . ?
C25 C28 H28B 108.7 . . ?
C25 C28 C29 114.3(2) . . ?
H28A C28 H28B 107.6 . . ?
C29 C28 H28A 108.7 . . ?
C29 C28 H28B 108.7 . . ?
C25A C28A H28C 108.7 . . ?
C25A C28A H28D 108.7 . . ?
C25A C28A C29A 114.4(8) . . ?
H28C C28A H28D 107.6 . . ?
C29A C28A H28C 108.7 . . ?
C29A C28A H28D 108.7 . . ?
C28 C29 H29A 109.5 . . ?
C28 C29 H29B 109.5 . . ?
C28 C29 H29C 109.5 . . ?
H29A C29 H29B 109.5 . . ?
H29A C29 H29C 109.5 . . ?
H29B C29 H29C 109.5 . . ?
C28A C29A H29D 109.5 . . ?
C28A C29A H29E 109.5 . . ?
C28A C29A H29F 109.5 . . ?
H29D C29A H29E 109.5 . . ?
H29D C29A H29F 109.5 . . ?
H29E C29A H29F 109.5 . . ?
C26 C30 H30A 108.9 . . ?
C26 C30 H30B 108.9 . . ?
C26 C30 C31 113.3(3) . . ?
H30A C30 H30B 107.7 . . ?
C31 C30 H30A 108.9 . . ?
C31 C30 H30B 108.9 . . ?
C26A C30A H30C 108.7 . . ?
C26A C30A H30D 108.7 . . ?
H30C C30A H30D 107.6 . . ?
C31A C30A C26A 114.4(9) . . ?
C31A C30A H30C 108.7 . . ?
C31A C30A H30D 108.7 . . ?
C30 C31 H31A 109.5 . . ?
C30 C31 H31B 109.5 . . ?
C30 C31 H31C 109.5 . . ?
H31A C31 H31B 109.5 . . ?
H31A C31 H31C 109.5 . . ?
H31B C31 H31C 109.5 . . ?
C30A C31A H31D 109.5 . . ?
C30A C31A H31E 109.5 . . ?
C30A C31A H31F 109.5 . . ?
H31D C31A H31E 109.5 . . ?
H31D C31A H31F 109.5 . . ?
H31E C31A H31F 109.5 . . ?
C33 C32 C27 129.04(14) . . ?
N5 C32 C27 122.78(14) . . ?
N5 C32 C33 108.17(12) . . ?
C32 C33 C34 107.47(13) . . ?
C32 C33 C36 125.07(13) . . ?
C34 C33 C36 127.43(14) . . ?
C33 C34 C38 125.87(14) . . ?
C35 C34 C33 106.51(12) . . ?
C35 C34 C38 127.62(13) . . ?
C34 C35 C40 133.74(13) . . ?
N5 C35 C34 108.22(13) . . ?
N5 C35 C40 118.04(14) . . ?
C33 C36 H36A 109.1 . . ?
C33 C36 H36B 109.1 . . ?
C33 C36 C37 112.48(15) . . ?
H36A C36 H36B 107.8 . . ?
C37 C36 H36A 109.1 . . ?
C37 C36 H36B 109.1 . . ?
C36 C37 H37A 109.5 . . ?
C36 C37 H37B 109.5 . . ?
C36 C37 H37C 109.5 . . ?
H37A C37 H37B 109.5 . . ?
H37A C37 H37C 109.5 . . ?
H37B C37 H37C 109.5 . . ?
C34 C38 H38A 108.9 . . ?
C34 C38 H38B 108.9 . . ?
C34 C38 C39 113.25(13) . . ?
H38A C38 H38B 107.7 . . ?
C39 C38 H38A 108.9 . . ?
C39 C38 H38B 108.9 . . ?
C38 C39 H39A 109.5 . . ?
C38 C39 H39B 109.5 . . ?
C38 C39 H39C 109.5 . . ?
H39A C39 H39B 109.5 . . ?
H39A C39 H39C 109.5 . . ?
H39B C39 H39C 109.5 . . ?
O3 C40 C35 123.86(14) . . ?
O3 C40 O4 122.07(15) . . ?
O4 C40 C35 114.07(14) . . ?
H41A C41 H41B 107.9 . . ?
C42 C41 H41A 109.3 . . ?
C42 C41 H41B 109.3 . . ?
O4 C41 H41A 109.3 . . ?
O4 C41 H41B 109.3 . . ?
O4 C41 C42 111.77(17) . . ?
C41 C42 H42A 109.5 . . ?
C41 C42 H42B 109.5 . . ?
C41 C42 H42C 109.5 . . ?
H42A C42 H42B 109.5 . . ?
H42A C42 H42C 109.5 . . ?
H42B C42 H42C 109.5 . . ?
O1 C52 C3 124.14(16) . . ?
O1 C52 O2 123.8(2) . . ?
O1 C52 O2A 116.8(5) . . ?
O2 C52 C3 111.7(2) . . ?
O2A C52 C3 115.6(5) . . ?
C3 N1 H1 125.4 . . ?
C6 N1 C3 109.28(14) . . ?
C6 N1 H1 125.4 . . ?
C11 N2 C14 110.87(12) . . ?
C11 N2 H2 124.6 . . ?
C14 N2 H2 124.6 . . ?
C23 N3 C19 119.44(11) . . ?
C24 N4 H4 124.3 . . ?
C27 N4 C24 111.43(11) . . ?
C27 N4 H4 124.3 . . ?
C32 N5 C35 109.63(13) . . ?
C32 N5 H5 125.2 . . ?
C35 N5 H5 125.2 . . ?
C52 O2 C2 115.4(3) . . ?
C52 O2A C2A 116.5(9) . . ?
C40 O4 C41 116.58(14) . . ?
C44 C43 C46 122.46(17) . . ?
C45 C43 C44 118.5(2) . . ?
C45 C43 C46 119.02(18) . . ?
C43 C44 H44 119.6 . . ?
C45 C44 C43 120.88(18) 2_666 . ?
C45 C44 H44 119.6 2_666 . ?
C43 C45 C44 120.61(19) . 2_666 ?
C43 C45 H45 119.7 . . ?
C44 C45 H45 119.7 2_666 . ?
C43 C46 C47 120.24(17) . . ?
O7 C46 C43 120.78(17) . . ?
O7 C46 C47 119.0(2) . . ?
C46 C47 H47A 109.5 . . ?
C46 C47 H47B 109.5 . . ?
C46 C47 H47C 109.5 . . ?
H47A C47 H47B 109.5 . . ?
H47A C47 H47C 109.5 . . ?
H47B C47 H47C 109.5 . . ?

loop_
_geom_bond_atom_site_label_1
_geom_bond_atom_site_label_2
_geom_bond_distance
_geom_bond_site_symmetry_2
_geom_bond_publ_flag
C1 H1A 0.9800 . ?
C1 H1B 0.9800 . ?
C1 H1C 0.9800 . ?
C1 C2 1.493(8) . ?
C1A H1AA 0.9800 . ?
C1A H1AB 0.9800 . ?
C1A H1AC 0.9800 . ?
C1A C2A 1.508(14) . ?
C2 H2A 0.9900 . ?
C2 H2B 0.9900 . ?
C2 O2 1.456(4) . ?
C2A H2AA 0.9900 . ?
C2A H2AB 0.9900 . ?
C2A O2A 1.482(13) . ?
C3 C4 1.388(2) . ?
C3 C52 1.451(2) . ?
C3 N1 1.3757(19) . ?
C4 C5 1.416(2) . ?
C4 C7 1.505(2) . ?
C5 C6 1.390(2) . ?
C5 C9 1.500(3) . ?
C6 C11 1.474(2) . ?
C6 N1 1.353(2) . ?
C7 H7A 0.9900 . ?
C7 H7B 0.9900 . ?
C7 C8 1.511(3) . ?
C8 H8A 0.9800 . ?
C8 H8B 0.9800 . ?
C8 H8C 0.9800 . ?
C9 H9A 0.9900 . ?
C9 H9B 0.9900 . ?
C9 C10 1.523(4) . ?
C10 H10A 0.9800 . ?
C10 H10B 0.9800 . ?
C10 H10C 0.9800 . ?
C11 C12 1.429(4) . ?
C11 C12A 1.373(4) . ?
C11 N2 1.3607(19) . ?
C12 C13 1.426(6) . ?
C12 C15 1.479(5) . ?
C12A C13A 1.433(6) . ?
C12A C15A 1.521(6) . ?
C13 C14 1.429(5) . ?
C13 C17 1.512(6) . ?
C13A C14 1.390(5) . ?
C13A C17A 1.499(5) . ?
C14 C19 1.4624(19) . ?
C14 N2 1.3666(17) . ?
C15 H15A 0.9900 . ?
C15 H15B 0.9900 . ?
C15 C16 1.536(6) . ?
C15A H15C 0.9900 . ?
C15A H15D 0.9900 . ?
C15A C16A 1.469(7) . ?
C16 H16A 0.9800 . ?
C16 H16B 0.9800 . ?
C16 H16C 0.9800 . ?
C16A H16D 0.9800 . ?
C16A H16E 0.9800 . ?
C16A H16F 0.9800 . ?
C17 H17A 0.9900 . ?
C17 H17B 0.9900 . ?
C17 C18 1.445(8) . ?
C17A H17C 0.9900 . ?
C17A H17D 0.9900 . ?
C17A C18A 1.549(7) . ?
C18 H18A 0.9800 . ?
C18 H18B 0.9800 . ?
C18 H18C 0.9800 . ?
C18A H18D 0.9800 . ?
C18A H18E 0.9800 . ?
C18A H18F 0.9800 . ?
C19 C20 1.3998(18) . ?
C19 N3 1.3494(17) . ?
C20 H20 0.9500 . ?
C20 C21 1.376(2) . ?
C21 H21 0.9500 . ?
C21 C22 1.377(2) . ?
C22 H22 0.9500 . ?
C22 C23 1.3998(18) . ?
C23 C24 1.4640(19) . ?
C23 N3 1.3418(17) . ?
C24 C25 1.393(2) . ?
C24 C25A 1.480(6) . ?
C24 N4 1.3680(17) . ?
C25 C26 1.423(3) . ?
C25 C28 1.503(3) . ?
C25A C26A 1.416(8) . ?
C25A C28A 1.512(9) . ?
C26 C27 1.386(2) . ?
C26 C30 1.499(3) . ?
C26A C27 1.515(7) . ?
C26A C30A 1.511(10) . ?
C27 C32 1.4675(19) . ?
C27 N4 1.3552(18) . ?
C28 H28A 0.9900 . ?
C28 H28B 0.9900 . ?
C28 C29 1.507(4) . ?
C28A H28C 0.9900 . ?
C28A H28D 0.9900 . ?
C28A C29A 1.522(11) . ?
C29 H29A 0.9800 . ?
C29 H29B 0.9800 . ?
C29 H29C 0.9800 . ?
C29A H29D 0.9800 . ?
C29A H29E 0.9800 . ?
C29A H29F 0.9800 . ?
C30 H30A 0.9900 . ?
C30 H30B 0.9900 . ?
C30 C31 1.512(5) . ?
C30A H30C 0.9900 . ?
C30A H30D 0.9900 . ?
C30A C31A 1.478(12) . ?
C31 H31A 0.9800 . ?
C31 H31B 0.9800 . ?
C31 H31C 0.9800 . ?
C31A H31D 0.9800 . ?
C31A H31E 0.9800 . ?
C31A H31F 0.9800 . ?
C32 C33 1.392(2) . ?
C32 N5 1.356(2) . ?
C33 C34 1.4176(19) . ?
C33 C36 1.498(2) . ?
C34 C35 1.392(2) . ?
C34 C38 1.502(2) . ?
C35 C40 1.450(2) . ?
C35 N5 1.3745(18) . ?
C36 H36A 0.9900 . ?
C36 H36B 0.9900 . ?
C36 C37 1.528(3) . ?
C37 H37A 0.9800 . ?
C37 H37B 0.9800 . ?
C37 H37C 0.9800 . ?
C38 H38A 0.9900 . ?
C38 H38B 0.9900 . ?
C38 C39 1.527(2) . ?
C39 H39A 0.9800 . ?
C39 H39B 0.9800 . ?
C39 H39C 0.9800 . ?
C40 O3 1.206(2) . ?
C40 O4 1.3339(17) . ?
C41 H41A 0.9900 . ?
C41 H41B 0.9900 . ?
C41 C42 1.487(3) . ?
C41 O4 1.451(2) . ?
C42 H42A 0.9800 . ?
C42 H42B 0.9800 . ?
C42 H42C 0.9800 . ?
C52 O1 1.207(2) . ?
C52 O2 1.364(4) . ?
C52 O2A 1.318(9) . ?
N1 H1 0.8800 . ?
N2 H2 0.8800 . ?
N4 H4 0.8800 . ?
N5 H5 0.8800 . ?
C43 C44 1.400(3) . ?
C43 C45 1.382(3) . ?
C43 C46 1.492(3) . ?
C44 H44 0.9500 . ?
C44 C45 1.382(3) 2_666 ?
C45 H45 0.9500 . ?
C46 C47 1.508(3) . ?
C46 O7 1.228(2) . ?
C47 H47A 0.9800 . ?
C47 H47B 0.9800 . ?
C47 H47C 0.9800 . ?

loop_
_geom_hbond_atom_site_label_D
_geom_hbond_atom_site_label_H
_geom_hbond_atom_site_label_A
_geom_hbond_distance_DH
_geom_hbond_distance_HA
_geom_hbond_distance_DA
_geom_hbond_angle_DHA
_geom_hbond_site_symmetry_A
_geom_hbond_publ_flag
N1 H1 O3 0.88 1.95 2.8166(19) 168.9 2_666 yes
N2 H2 O7 0.88 2.14 2.9765(17) 158.7 . yes
N4 H4 O7 0.88 2.15 2.9957(17) 160.4 . yes
N5 H5 O1 0.88 1.99 2.8463(19) 164.9 2_666 yes

loop_
_geom_torsion_atom_site_label_1
_geom_torsion_atom_site_label_2
_geom_torsion_atom_site_label_3
_geom_torsion_atom_site_label_4
_geom_torsion
_geom_torsion_site_symmetry_1
_geom_torsion_site_symmetry_2
_geom_torsion_site_symmetry_3
_geom_torsion_site_symmetry_4
_geom_torsion_publ_flag
C1 C2 O2 C52 89.0(5) . . . . ?
C1A C2A O2A C52 -69.0(13) . . . . ?
C3 C4 C5 C6 -0.41(18) . . . . ?
C3 C4 C5 C9 -179.64(17) . . . . ?
C3 C4 C7 C8 74.2(2) . . . . ?
C3 C52 O2 C2 -177.0(4) . . . . ?
C3 C52 O2A C2A -178.9(8) . . . . ?
C4 C3 C52 O1 -173.0(2) . . . . ?
C4 C3 C52 O2 13.6(4) . . . . ?
C4 C3 C52 O2A -14.6(7) . . . . ?
C4 C3 N1 C6 -1.59(18) . . . . ?
C4 C5 C6 C11 174.46(15) . . . . ?
C4 C5 C6 N1 -0.55(17) . . . . ?
C4 C5 C9 C10 77.5(2) . . . . ?
C5 C4 C7 C8 -105.06(19) . . . . ?
C5 C6 C11 C12 123.5(3) . . . . ?
C5 C6 C11 C12A 88.2(4) . . . . ?
C5 C6 C11 N2 -72.3(2) . . . . ?
C5 C6 N1 C3 1.32(17) . . . . ?
C6 C5 C9 C10 -101.6(2) . . . . ?
C6 C11 C12 C13 174.8(3) . . . . ?
C6 C11 C12 C15 -14.5(6) . . . . ?
C6 C11 C12A C13A -172.3(3) . . . . ?
C6 C11 C12A C15A 7.6(7) . . . . ?
C6 C11 N2 C14 178.35(14) . . . . ?
C7 C4 C5 C6 179.01(15) . . . . ?
C7 C4 C5 C9 -0.2(3) . . . . ?
C9 C5 C6 C11 -6.3(3) . . . . ?
C9 C5 C6 N1 178.69(16) . . . . ?
C11 C6 N1 C3 -174.14(14) . . . . ?
C11 C12 C13 C14 -1.3(4) . . . . ?
C11 C12 C13 C17 179.9(5) . . . . ?
C11 C12 C15 C16 -66.9(6) . . . . ?
C11 C12A C13A C14 3.1(5) . . . . ?
C11 C12A C13A C17A -170.7(5) . . . . ?
C11 C12A C15A C16A 93.8(6) . . . . ?
C12 C11 N2 C14 -14.1(3) . . . . ?
C12 C13 C14 C19 -170.9(2) . . . . ?
C12 C13 C14 N2 -6.9(4) . . . . ?
C12 C13 C17 C18 -87.6(6) . . . . ?
C12A C11 N2 C14 13.5(3) . . . . ?
C12A C13A C14 C19 170.5(3) . . . . ?
C12A C13A C14 N2 5.0(4) . . . . ?
C12A C13A C17A C18A 109.3(5) . . . . ?
C13 C12 C15 C16 101.8(6) . . . . ?
C13 C14 C19 C20 -32.3(4) . . . . ?
C13 C14 C19 N3 150.1(3) . . . . ?
C13 C14 N2 C11 13.1(3) . . . . ?
C13A C12A C15A C16A -86.4(7) . . . . ?
C13A C14 C19 C20 0.7(4) . . . . ?
C13A C14 C19 N3 -176.8(3) . . . . ?
C13A C14 N2 C11 -11.6(3) . . . . ?
C14 C13 C17 C18 93.8(6) . . . . ?
C14 C13A C17A C18A -63.1(6) . . . . ?
C14 C19 C20 C21 -177.31(13) . . . . ?
C14 C19 N3 C23 177.20(12) . . . . ?
C15 C12 C13 C14 -171.8(4) . . . . ?
C15 C12 C13 C17 9.4(8) . . . . ?
C15A C12A C13A C14 -176.8(5) . . . . ?
C15A C12A C13A C17A 9.4(8) . . . . ?
C17 C13 C14 C19 7.9(7) . . . . ?
C17 C13 C14 N2 171.9(5) . . . . ?
C17A C13A C14 C19 -15.9(7) . . . . ?
C17A C13A C14 N2 178.6(5) . . . . ?
C19 C14 N2 C11 -179.88(13) . . . . ?
C19 C20 C21 C22 -0.2(2) . . . . ?
C20 C19 N3 C23 -0.4(2) . . . . ?
C20 C21 C22 C23 0.6(2) . . . . ?
C21 C22 C23 C24 176.06(13) . . . . ?
C21 C22 C23 N3 -1.0(2) . . . . ?
C22 C23 C24 C25 -0.5(3) . . . . ?
C22 C23 C24 C25A 42.5(5) . . . . ?
C22 C23 C24 N4 -169.66(13) . . . . ?
C22 C23 N3 C19 0.9(2) . . . . ?
C23 C24 C25 C26 -173.75(18) . . . . ?
C23 C24 C25 C28 8.8(4) . . . . ?
C23 C24 C25A C26A 164.1(4) . . . . ?
C23 C24 C25A C28A -22.2(10) . . . . ?
C23 C24 N4 C27 177.55(13) . . . . ?
C24 C23 N3 C19 -176.40(12) . . . . ?
C24 C25 C26 C27 0.5(3) . . . . ?
C24 C25 C26 C30 -176.0(3) . . . . ?
C24 C25 C28 C29 71.2(3) . . . . ?
C24 C25A C26A C27 3.9(7) . . . . ?
C24 C25A C26A C30A 172.5(8) . . . . ?
C24 C25A C28A C29A -84.1(9) . . . . ?
C25 C24 N4 C27 5.8(2) . . . . ?
C25 C26 C27 C32 174.52(19) . . . . ?
C25 C26 C27 N4 3.0(2) . . . . ?
C25 C26 C30 C31 78.4(4) . . . . ?
C25A C24 N4 C27 -27.1(4) . . . . ?
C25A C26A C27 C32 -171.4(4) . . . . ?
C25A C26A C27 N4 -19.4(6) . . . . ?
C25A C26A C30A C31A -90.1(11) . . . . ?
C26 C25 C28 C29 -105.8(3) . . . . ?
C26 C27 C32 C33 -68.0(3) . . . . ?
C26 C27 C32 N5 110.5(2) . . . . ?
C26 C27 N4 C24 -5.5(2) . . . . ?
C26A C25A C28A C29A 88.6(10) . . . . ?
C26A C27 C32 C33 -110.8(4) . . . . ?
C26A C27 C32 N5 67.7(4) . . . . ?
C26A C27 N4 C24 29.5(3) . . . . ?
C27 C26 C30 C31 -97.4(3) . . . . ?
C27 C26A C30A C31A 76.2(10) . . . . ?
C27 C32 C33 C34 179.02(14) . . . . ?
C27 C32 C33 C36 -2.5(2) . . . . ?
C27 C32 N5 C35 -179.18(13) . . . . ?
C28 C25 C26 C27 178.0(2) . . . . ?
C28 C25 C26 C30 1.6(4) . . . . ?
C28A C25A C26A C27 -170.0(7) . . . . ?
C28A C25A C26A C30A -1.5(13) . . . . ?
C30 C26 C27 C32 -8.9(4) . . . . ?
C30 C26 C27 N4 179.5(2) . . . . ?
C30A C26A C27 C32 19.7(9) . . . . ?
C30A C26A C27 N4 171.6(7) . . . . ?
C32 C27 N4 C24 -177.62(15) . . . . ?
C32 C33 C34 C35 -0.17(16) . . . . ?
C32 C33 C34 C38 -179.40(13) . . . . ?
C32 C33 C36 C37 -90.0(2) . . . . ?
C33 C32 N5 C35 -0.41(16) . . . . ?
C33 C34 C35 C40 -179.73(16) . . . . ?
C33 C34 C35 N5 -0.07(16) . . . . ?
C33 C34 C38 C39 -99.00(18) . . . . ?
C34 C33 C36 C37 88.2(2) . . . . ?
C34 C35 C40 O3 173.16(18) . . . . ?
C34 C35 C40 O4 -7.1(3) . . . . ?
C34 C35 N5 C32 0.30(16) . . . . ?
C35 C34 C38 C39 81.9(2) . . . . ?
C35 C40 O4 C41 -175.20(15) . . . . ?
C36 C33 C34 C35 -178.60(14) . . . . ?
C36 C33 C34 C38 2.2(2) . . . . ?
C38 C34 C35 C40 -0.5(3) . . . . ?
C38 C34 C35 N5 179.14(13) . . . . ?
C40 C35 N5 C32 -179.98(13) . . . . ?
C42 C41 O4 C40 81.1(2) . . . . ?
C52 C3 C4 C5 -177.7(2) . . . . ?
C52 C3 C4 C7 2.9(3) . . . . ?
C52 C3 N1 C6 177.50(16) . . . . ?
N1 C3 C4 C5 1.20(18) . . . . ?
N1 C3 C4 C7 -178.19(16) . . . . ?
N1 C3 C52 O1 8.2(3) . . . . ?
N1 C3 C52 O2 -165.2(2) . . . . ?
N1 C3 C52 O2A 166.6(6) . . . . ?
N1 C6 C11 C12 -62.1(3) . . . . ?
N1 C6 C11 C12A -97.4(4) . . . . ?
N1 C6 C11 N2 102.12(19) . . . . ?
N2 C11 C12 C13 9.1(4) . . . . ?
N2 C11 C12 C15 179.8(4) . . . . ?
N2 C11 C12A C13A -9.9(4) . . . . ?
N2 C11 C12A C15A 170.0(4) . . . . ?
N2 C14 C19 C20 165.06(13) . . . . ?
N2 C14 C19 N3 -12.48(19) . . . . ?
N3 C19 C20 C21 0.1(2) . . . . ?
N3 C23 C24 C25 176.7(2) . . . . ?
N3 C23 C24 C25A -140.3(4) . . . . ?
N3 C23 C24 N4 7.56(19) . . . . ?
N4 C24 C25 C26 -3.7(2) . . . . ?
N4 C24 C25 C28 178.9(2) . . . . ?
N4 C24 C25A C26A 12.8(6) . . . . ?
N4 C24 C25A C28A -173.5(7) . . . . ?
N4 C27 C32 C33 102.33(19) . . . . ?
N4 C27 C32 N5 -79.2(2) . . . . ?
N5 C32 C33 C34 0.36(16) . . . . ?
N5 C32 C33 C36 178.83(14) . . . . ?
N5 C35 C40 O3 -6.5(3) . . . . ?
N5 C35 C40 O4 173.22(13) . . . . ?
O1 C52 O2 C2 9.6(6) . . . . ?
O1 C52 O2A C2A -18.9(12) . . . . ?
O3 C40 O4 C41 4.5(3) . . . . ?
C44 C43 C45 C44 0.2(3) . . . 2_666 ?
C44 C43 C46 C47 -2.6(3) . . . . ?
C44 C43 C46 O7 177.90(17) . . . . ?
C45 C43 C44 C45 -0.2(3) . . . 2_666 ?
C45 C43 C46 C47 177.77(17) . . . . ?
C45 C43 C46 O7 -1.7(3) . . . . ?
C46 C43 C44 C45 -179.87(18) . . . 2_666 ?
C46 C43 C45 C44 179.88(18) . . . 2_666 ?

loop_
_smtbx_masks_void_nr
_smtbx_masks_void_average_x
_smtbx_masks_void_average_y
_smtbx_masks_void_average_z
_smtbx_masks_void_volume
_smtbx_masks_void_count_electrons
_smtbx_masks_void_content
1 0.000 0.000 0.000 278.0 79.3 ?
